data_4328830
loop_
_publ_author_name
'Tarun K. Bera'
'Mercouri G. Kanatzidis'

_publ_section_title
;
 Na2EuAs2S5, NaEuAsS4, and Na4Eu(AsS4)2: Controlling the Valency of
 Arsenic in Polysulfide Fluxes
;
_journal_name_full 'Inorganic Chemistry'
_journal_page_first 4293
_journal_page_last 4299
_journal_paper_doi 10.1021/ic202781c
_journal_volume 51
_journal_year 2012
_chemical_formula_sum 'As Eu Na S4'
_chemical_formula_weight 378.11
_chemical_name_systematic
; 
 ? 
;
_space_group_IT_number 40
_symmetry_cell_setting orthorhombic
_symmetry_space_group_name_Hall 'A 2 -2a'
_symmetry_space_group_name_H-M 'A m a 2'
_atom_sites_solution_primary direct
_atom_sites_solution_secondary difmap
_audit_creation_method SHELXL-97
_cell_angle_alpha 90.00
_cell_angle_beta 90.00
_cell_angle_gamma 90.00
_cell_formula_units_Z 4
_cell_length_a 9.9985(18)
_cell_length_b 9.9620(17)
_cell_length_c 6.7637(12)
_cell_measurement_reflns_used 3059
_cell_measurement_temperature 100
_cell_measurement_theta_max 29.09
_cell_measurement_theta_min 3.64
_cell_volume 673.7(2)
_computing_cell_refinement X-area
_computing_data_collection X-area
_computing_data_reduction X-area
_computing_molecular_graphics Diamond
_computing_structure_refinement 'SHELXL-97 (Sheldrick, 1997)'
_computing_structure_solution 'SHELXS-97 (Sheldrick, 1990)'
_diffrn_ambient_temperature 100
_diffrn_measured_fraction_theta_full 0.998
_diffrn_measured_fraction_theta_max 0.998
_diffrn_measurement_device_type IPDS2
_diffrn_measurement_method 'profile data from \w scan'
_diffrn_radiation_monochromator graphite
_diffrn_radiation_source 'fine-focus sealed tube'
_diffrn_radiation_type MoK\a
_diffrn_radiation_wavelength 0.71073
_diffrn_reflns_av_R_equivalents 0.0644
_diffrn_reflns_av_sigmaI/netI 0.0497
_diffrn_reflns_limit_h_max 13
_diffrn_reflns_limit_h_min -13
_diffrn_reflns_limit_k_max 13
_diffrn_reflns_limit_k_min -13
_diffrn_reflns_limit_l_max 9
_diffrn_reflns_limit_l_min -9
_diffrn_reflns_number 3059
_diffrn_reflns_theta_full 29.09
_diffrn_reflns_theta_max 29.09
_diffrn_reflns_theta_min 3.64
_exptl_absorpt_coefficient_mu 15.356
_exptl_absorpt_correction_T_max 0.8923
_exptl_absorpt_correction_T_min 0.4434
_exptl_absorpt_correction_type numerical
_exptl_absorpt_process_details XRED32
_exptl_crystal_colour red
_exptl_crystal_density_diffrn 3.728
_exptl_crystal_density_meas 3.728
_exptl_crystal_description rod
_exptl_crystal_F_000 684
_exptl_crystal_size_max 0.20
_exptl_crystal_size_mid 0.07
_exptl_crystal_size_min 0.06
_refine_diff_density_max 1.223
_refine_diff_density_min -1.818
_refine_diff_density_rms 0.272
_refine_ls_abs_structure_details 'Flack H D (1983), Acta Cryst. A39, 876-881'
_refine_ls_abs_structure_Flack -0.02(3)
_refine_ls_extinction_coef 0.0
_refine_ls_extinction_expression Fc^*^=kFc[1+0.001xFc^2^\l^3^/sin(2\q)]^-1/4^
_refine_ls_extinction_method SHELXL
_refine_ls_goodness_of_fit_ref 1.077
_refine_ls_matrix_type full
_refine_ls_number_parameters 40
_refine_ls_number_reflns 953
_refine_ls_number_restraints 1
_refine_ls_restrained_S_all 1.077
_refine_ls_R_factor_all 0.0467
_refine_ls_R_factor_gt 0.0376
_refine_ls_shift/su_max 0.000
_refine_ls_shift/su_mean 0.000
_refine_ls_structure_factor_coef Fsqd
_refine_ls_weighting_details 'calc w=1/[\s^2^(Fo^2^)+(0.0162P)^2^+15.6065P] where P=(Fo^2^+2Fc^2^)/3'
_refine_ls_weighting_scheme calc
_refine_ls_wR_factor_gt 0.0638
_refine_ls_wR_factor_ref 0.0661
_reflns_number_gt 847
_reflns_number_total 953
_reflns_threshold_expression >2sigma(I)
_cod_data_source_file ic202781c_si_002_1.cif
_cod_data_source_block NaEuAsS4
_cod_database_code 4328830

loop_
_symmetry_equiv_pos_as_xyz
'x, y, z'
'-x, -y, z'
'x+1/2, -y, z'
'-x+1/2, y, z'
'x, y+1/2, z+1/2'
'-x, -y+1/2, z+1/2'
'x+1/2, -y+1/2, z+1/2'
'-x+1/2, y+1/2, z+1/2'

loop_
_atom_site_label
_atom_site_type_symbol
_atom_site_fract_x
_atom_site_fract_y
_atom_site_fract_z
_atom_site_U_iso_or_equiv
_atom_site_adp_type
_atom_site_occupancy
_atom_site_symmetry_multiplicity
_atom_site_calc_flag
_atom_site_refinement_flags
Na Na 0.2500 0.3161(7) 0.0933(11) 0.0297(19) Uani 1 2 d S
Eu Eu 0.5000 0.0000 0.03778(8) 0.00912(17) Uani 1 2 d S
As As 0.7500 0.28303(13) 0.0660(3) 0.0056(3) Uani 1 2 d S
S1 S 0.5715(2) 0.7871(3) 0.3857(4) 0.0118(5) Uani 1 1 d .
S2 S 0.7500 0.9347(3) 0.7950(5) 0.0101(7) Uani 1 2 d S
S3 S 0.2500 0.9081(4) 0.2194(5) 0.0071(7) Uani 1 2 d S

loop_
_atom_site_aniso_label
_atom_site_aniso_U_11
_atom_site_aniso_U_22
_atom_site_aniso_U_33
_atom_site_aniso_U_23
_atom_site_aniso_U_13
_atom_site_aniso_U_12
Na 0.065(5) 0.012(3) 0.013(4) 0.000(3) 0.000 0.000
Eu 0.0071(2) 0.0077(2) 0.0125(3) 0.000 0.000 -0.0015(3)
As 0.0059(5) 0.0053(5) 0.0056(7) -0.0019(6) 0.000 0.000
S1 0.0082(10) 0.0132(11) 0.0140(11) 0.0041(9) -0.0035(8) -0.0009(9)
S2 0.0100(16) 0.0070(15) 0.0132(16) -0.0011(15) 0.000 0.000
S3 0.0074(15) 0.0054(15) 0.0087(15) 0.0008(12) 0.000 0.000

loop_
_atom_type_symbol
_atom_type_description
_atom_type_scat_dispersion_real
_atom_type_scat_dispersion_imag
_atom_type_scat_source
Na Na 0.0362 0.0249 'International Tables Vol C Tables 4.2.6.8 and 6.1.1.4'
S S 0.1246 0.1234 'International Tables Vol C Tables 4.2.6.8 and 6.1.1.4'
As As 0.0499 2.0058 'International Tables Vol C Tables 4.2.6.8 and 6.1.1.4'
Eu Eu -0.1578 3.6682 'International Tables Vol C Tables 4.2.6.8 and 6.1.1.4'

loop_
_geom_angle_atom_site_label_1
_geom_angle_atom_site_label_2
_geom_angle_atom_site_label_3
_geom_angle
_geom_angle_site_symmetry_1
_geom_angle_site_symmetry_3
S3 Na S2 98.9(2) 5_544 6_664
S3 Na S1 140.70(12) 5_544 2_665
S2 Na S1 89.0(2) 6_664 2_665
S3 Na S1 140.70(12) 5_544 3_465
S2 Na S1 89.0(2) 6_664 3_465
S1 Na S1 77.4(2) 2_665 3_465
S3 Na S2 71.01(19) 5_544 2_664
S2 Na S2 169.9(3) 6_664 2_664
S1 Na S2 98.92(19) 2_665 2_664
S1 Na S2 98.92(19) 3_465 2_664
S3 Na As 177.2(3) 5_544 6_655
S2 Na As 78.4(2) 6_664 6_655
S1 Na As 39.82(11) 2_665 6_655
S1 Na As 39.82(11) 3_465 6_655
S2 Na As 111.8(2) 2_664 6_655
S3 Na Eu 100.28(18) 5_544 3_455
S2 Na Eu 136.73(12) 6_664 3_455
S1 Na Eu 99.82(19) 2_665 3_455
S1 Na Eu 52.89(9) 3_465 3_455
S2 Na Eu 48.31(9) 2_664 3_455
As Na Eu 81.87(13) 6_655 3_455
S3 Na Eu 100.28(18) 5_544 .
S2 Na Eu 136.73(12) 6_664 .
S1 Na Eu 52.89(9) 2_665 .
S1 Na Eu 99.82(19) 3_465 .
S2 Na Eu 48.31(9) 2_664 .
As Na Eu 81.87(13) 6_655 .
Eu Na Eu 76.49(12) 3_455 .
S3 Na Eu 120.67(17) 5_544 5
S2 Na Eu 44.99(9) 6_664 5
S1 Na Eu 46.26(10) 2_665 5
S1 Na Eu 91.85(18) 3_465 5
S2 Na Eu 140.13(10) 2_664 5
As Na Eu 57.31(10) 6_655 5
Eu Na Eu 138.93(18) 3_455 5
Eu Na Eu 92.13(7) . 5
S3 Na Eu 120.67(17) 5_544 7_455
S2 Na Eu 44.99(9) 6_664 7_455
S1 Na Eu 91.85(18) 2_665 7_455
S1 Na Eu 46.26(10) 3_465 7_455
S2 Na Eu 140.13(10) 2_664 7_455
As Na Eu 57.31(10) 6_655 7_455
Eu Na Eu 92.13(7) 3_455 7_455
Eu Na Eu 138.93(18) . 7_455
Eu Na Eu 70.75(11) 5 7_455
S3 Eu S3 130.45(12) 2_665 1_545
S3 Eu S2 148.73(9) 2_665 2_664
S3 Eu S2 66.10(7) 1_545 2_664
S3 Eu S2 66.10(7) 2_665 1_544
S3 Eu S2 148.73(9) 1_545 1_544
S2 Eu S2 115.11(12) 2_664 1_544
S3 Eu S1 128.26(8) 2_665 6_654
S3 Eu S1 69.94(8) 1_545 6_654
S2 Eu S1 80.27(8) 2_664 6_654
S2 Eu S1 79.36(7) 1_544 6_654
S3 Eu S1 69.94(8) 2_665 5_544
S3 Eu S1 128.26(8) 1_545 5_544
S2 Eu S1 79.36(7) 2_664 5_544
S2 Eu S1 80.27(8) 1_544 5_544
S1 Eu S1 141.52(9) 6_654 5_544
S3 Eu S1 71.35(7) 2_665 2_665
S3 Eu S1 73.30(8) 1_545 2_665
S2 Eu S1 94.02(8) 2_664 2_665
S2 Eu S1 135.02(7) 1_544 2_665
S1 Eu S1 141.87(8) 6_654 2_665
S1 Eu S1 71.99(3) 5_544 2_665
S3 Eu S1 73.30(8) 2_665 1_545
S3 Eu S1 71.35(7) 1_545 1_545
S2 Eu S1 135.02(7) 2_664 1_545
S2 Eu S1 94.02(8) 1_544 1_545
S1 Eu S1 71.99(3) 6_654 1_545
S1 Eu S1 141.87(8) 5_544 1_545
S1 Eu S1 87.14(9) 2_665 1_545
S3 Eu Na 71.14(10) 2_665 2_655
S3 Eu Na 104.20(10) 1_545 2_655
S2 Eu Na 136.16(11) 2_664 2_655
S2 Eu Na 51.57(10) 1_544 2_655
S1 Eu Na 57.18(9) 6_654 2_655
S1 Eu Na 127.10(8) 5_544 2_655
S1 Eu Na 125.33(10) 2_665 2_655
S1 Eu Na 44.53(11) 1_545 2_655
S3 Eu Na 104.20(10) 2_665 .
S3 Eu Na 71.14(10) 1_545 .
S2 Eu Na 51.57(10) 2_664 .
S2 Eu Na 136.16(11) 1_544 .
S1 Eu Na 127.10(8) 6_654 .
S1 Eu Na 57.18(9) 5_544 .
S1 Eu Na 44.53(11) 2_665 .
S1 Eu Na 125.33(10) 1_545 .
Na Eu Na 169.3(2) 2_655 .
S3 Eu Na 156.61(8) 2_665 5_544
S3 Eu Na 70.48(10) 1_545 5_544
S2 Eu Na 40.88(9) 2_664 5_544
S2 Eu Na 90.52(8) 1_544 5_544
S1 Eu Na 41.36(10) 6_654 5_544
S1 Eu Na 106.96(10) 5_544 5_544
S1 Eu Na 130.86(7) 2_665 5_544
S1 Eu Na 110.78(11) 1_545 5_544
Na Eu Na 95.29(7) 2_655 5_544
Na Eu Na 92.13(7) . 5_544
S3 Eu Na 70.48(10) 2_665 6_654
S3 Eu Na 156.61(8) 1_545 6_654
S2 Eu Na 90.52(8) 2_664 6_654
S2 Eu Na 40.88(9) 1_544 6_654
S1 Eu Na 106.96(10) 6_654 6_654
S1 Eu Na 41.36(10) 5_544 6_654
S1 Eu Na 110.78(11) 2_665 6_654
S1 Eu Na 130.86(7) 1_545 6_654
Na Eu Na 92.13(7) 2_655 6_654
Na Eu Na 95.29(7) . 6_654
Na Eu Na 91.73(16) 5_544 6_654
S1 As S1 111.28(14) 5_544 8_644
S1 As S2 113.01(9) 5_544 5_544
S1 As S2 113.01(9) 8_644 5_544
S1 As S3 106.64(9) 5_544 2_665
S1 As S3 106.64(9) 8_644 2_665
S2 As S3 105.68(14) 5_544 2_665
S1 As Na 57.76(8) 5_544 6_654
S1 As Na 57.76(8) 8_644 6_654
S2 As Na 152.89(17) 5_544 6_654
S3 As Na 101.42(16) 2_665 6_654
As S1 Na 82.41(13) 5 2_665
As S1 Eu 89.20(9) 5 5
Na S1 Eu 92.38(15) 2_665 5
As S1 Eu 127.05(10) 5 1_565
Na S1 Eu 82.58(15) 2_665 1_565
Eu S1 Eu 141.87(8) 5 1_565
As S2 Na 105.48(19) 5 6_665
As S2 Eu 122.18(6) 5 3_566
Na S2 Eu 94.13(11) 6_665 3_566
As S2 Eu 122.18(6) 5 1_566
Na S2 Eu 94.13(11) 6_665 1_566
Eu S2 Eu 109.51(11) 3_566 1_566
As S2 Na 84.64(18) 5 2_666
Na S2 Na 169.9(3) 6_665 2_666
Eu S2 Na 80.12(10) 3_566 2_666
Eu S2 Na 80.12(10) 1_566 2_666
As S3 Na 98.7(2) 2_665 5
As S3 Eu 94.22(8) 2_665 3_465
Na S3 Eu 120.02(7) 5 3_465
As S3 Eu 94.22(8) 2_665 1_565
Na S3 Eu 120.02(7) 5 1_565
Eu S3 Eu 116.99(12) 3_465 1_565

loop_
_geom_bond_atom_site_label_1
_geom_bond_atom_site_label_2
_geom_bond_distance
_geom_bond_site_symmetry_2
Na S3 2.690(8) 5_544
Na S2 2.833(7) 6_664
Na S1 2.855(6) 2_665
Na S1 2.855(6) 3_465
Na S2 3.211(8) 2_664
Na As 3.346(8) 6_655
Na Eu 4.038(5) 3_455
Na Eu 4.038(5) .
Na Eu 4.318(6) 5
Na Eu 4.318(6) 7_455
Eu S3 2.9317(19) 2_665
Eu S3 2.9317(19) 1_545
Eu S2 3.061(2) 2_664
Eu S2 3.061(2) 1_544
Eu S1 3.122(3) 6_654
Eu S1 3.122(3) 5_544
Eu S1 3.247(2) 2_665
Eu S1 3.247(2) 1_545
Eu Na 4.038(5) 2_655
Eu Na 4.318(6) 5_544
Eu Na 4.318(6) 6_654
As S1 2.162(2) 5_544
As S1 2.162(2) 8_644
As S2 2.164(4) 5_544
As S3 2.169(4) 2_665
As Na 3.346(8) 6_654
S1 As 2.162(2) 5
S1 Na 2.855(6) 2_665
S1 Eu 3.122(3) 5
S1 Eu 3.247(2) 1_565
S2 As 2.164(4) 5
S2 Na 2.833(7) 6_665
S2 Eu 3.061(2) 3_566
S2 Eu 3.061(2) 1_566
S2 Na 3.211(8) 2_666
S3 As 2.169(4) 2_665
S3 Na 2.690(8) 5
S3 Eu 2.9317(19) 3_465
S3 Eu 2.9317(19) 1_565
